data_2233363
loop_
_publ_author_name
'Sow, Mouhamadou Moustapha'
'Diouf, Ousmane'
'Thiam, Ibrahima Elhadj'
'Gaye, Mohamed'
'Retailleau, Pascal'

_publ_section_title
;
 Bis(2-{[2-(2-hydroxybenzylamino)ethyl]aminomethyl}phenolato-\k^3^<i>N</i>,<i>N</i>',<i>O</i>^1^)cobalt(III)
 nitrate monohydrate
;
_journal_coeditor_code BH2406
_journal_issue 2
_journal_name_full 'Acta Crystallographica Section E'
_journal_page_first m121
_journal_page_last m122
_journal_paper_doi 10.1107/S1600536811055851
_journal_volume 68
_journal_year 2012
_chemical_formula_iupac '[Co (C16 H19 N2 O2)2] N O3, H2 O'
_chemical_formula_moiety 'C32 H38 Co N4 O4 +, N O3 -, H2 O'
_chemical_formula_sum 'C32 H40 Co N5 O8'
_chemical_formula_weight 681.62
_chemical_name_systematic
;
Bis(2-{[2-(2-hydroxybenzylamino)ethyl]aminomethyl}phenolato-
\k^3^<i>N</i>,<i>N</i>',<i>O</i>^1^)cobalt(III) nitrate monohydrate
;
_space_group_IT_number 2
_symmetry_cell_setting triclinic
_symmetry_space_group_name_Hall '-P 1'
_symmetry_space_group_name_H-M 'P -1'
_atom_sites_solution_hydrogens geom
_atom_sites_solution_primary direct
_atom_sites_solution_secondary difmap
_audit_creation_method SHELXL97
_cell_angle_alpha 106.680(2)
_cell_angle_beta 99.950(3)
_cell_angle_gamma 109.720(2)
_cell_formula_units_Z 1
_cell_length_a 8.989(3)
_cell_length_b 9.032(3)
_cell_length_c 10.621(4)
_cell_measurement_reflns_used 2525
_cell_measurement_temperature 293(2)
_cell_measurement_theta_max 25.350
_cell_measurement_theta_min 0.407
_cell_volume 742.0(4)
_computing_cell_refinement 'COLLECT (Nonius, 1998) and DENZO (Otwinowski & Minor, 1997)'
_computing_data_collection 'COLLECT (Nonius, 1998) and DENZO (Otwinowski & Minor, 1997)'
_computing_data_reduction 'SCALEPACK (Otwinowski & Minor 1997)'
_computing_molecular_graphics 'PLATON (Spek, 2009) and Mercury (Macrae <i>et al.</i>, 2006)'
_computing_publication_material 'SHELXL97 (Sheldrick, 2008)'
_computing_structure_refinement 'SHELXL97 (Sheldrick, 2008) and CRYSTALBUILDER (Welter, 2006)'
_computing_structure_solution 'SHELXS97 (Sheldrick, 2008)'
_diffrn_ambient_temperature 293(2)
_diffrn_detector_area_resol_mean 9
_diffrn_measured_fraction_theta_full 0.957
_diffrn_measured_fraction_theta_max 0.957
_diffrn_measurement_device_type 'Nonius KappaCCD'
_diffrn_measurement_method '\f and \w scans'
_diffrn_radiation_monochromator 'horizontally mounted graphite crystal'
_diffrn_radiation_source 'fine-focus sealed tube'
_diffrn_radiation_type MoK\a
_diffrn_radiation_wavelength 0.71070
_diffrn_reflns_av_R_equivalents 0.0187
_diffrn_reflns_av_sigmaI/netI 0.0272
_diffrn_reflns_limit_h_max 10
_diffrn_reflns_limit_h_min -10
_diffrn_reflns_limit_k_max 10
_diffrn_reflns_limit_k_min -10
_diffrn_reflns_limit_l_max 12
_diffrn_reflns_limit_l_min -12
_diffrn_reflns_number 16124
_diffrn_reflns_theta_full 25.71
_diffrn_reflns_theta_max 25.71
_diffrn_reflns_theta_min 2.77
_exptl_absorpt_coefficient_mu 0.642
_exptl_absorpt_correction_T_max 0.930
_exptl_absorpt_correction_T_min 0.640
_exptl_absorpt_correction_type multi-scan
_exptl_absorpt_process_details '(SCALEPACK; Otwinowski & Minor, 1997)'
_exptl_crystal_colour brown
_exptl_crystal_density_diffrn 1.525
_exptl_crystal_density_method 'not measured'
_exptl_crystal_description 'parallelepipedic stick'
_exptl_crystal_F_000 358
_exptl_crystal_size_max 0.42
_exptl_crystal_size_mid 0.14
_exptl_crystal_size_min 0.12
_refine_diff_density_max 0.254
_refine_diff_density_min -0.481
_refine_ls_extinction_coef 0.058(9)
_refine_ls_extinction_expression Fc^*^=kFc[1+0.001xFc^2^\l^3^/sin(2\q)]^-1/4^
_refine_ls_extinction_method 'SHELXL97 (Sheldrick, 2008)'
_refine_ls_goodness_of_fit_ref 1.099
_refine_ls_hydrogen_treatment constr
_refine_ls_matrix_type full
_refine_ls_number_constraints 0
_refine_ls_number_parameters 234
_refine_ls_number_reflns 2689
_refine_ls_number_restraints 29
_refine_ls_restrained_S_all 1.099
_refine_ls_R_factor_all 0.0581
_refine_ls_R_factor_gt 0.0474
_refine_ls_shift/su_max 0.000
_refine_ls_shift/su_mean 0.000
_refine_ls_structure_factor_coef Fsqd
_refine_ls_weighting_details 'calc w=1/[\s^2^(Fo^2^)+(0.0583P)^2^+0.3846P] where P=(Fo^2^+2Fc^2^)/3'
_refine_ls_weighting_scheme calc
_refine_ls_wR_factor_gt 0.1166
_refine_ls_wR_factor_ref 0.1259
_reflns_number_gt 2303
_reflns_number_total 2694
_reflns_threshold_expression I>2\sigma(I)
_cod_data_source_file bh2406.cif
_cod_data_source_block I
_cod_database_code 2233363
_cod_database_fobs_code 2233363

loop_
_symmetry_equiv_pos_as_xyz
'x, y, z'
'-x, -y, -z'

loop_
_atom_site_type_symbol
_atom_site_label
_atom_site_fract_x
_atom_site_fract_y
_atom_site_fract_z
_atom_site_U_iso_or_equiv
_atom_site_adp_type
_atom_site_calc_flag
_atom_site_refinement_flags
_atom_site_occupancy
_atom_site_symmetry_multiplicity
_atom_site_disorder_assembly
_atom_site_disorder_group
Co Co1 0.5000 0.0000 0.5000 0.0525(2) Uani d S 1 2 . .
O O1 0.5163(2) 0.1737(3) 0.4297(2) 0.0576(5) Uani d . 1 1 . .
O O2 -0.0155(3) -0.4955(3) 0.1901(3) 0.0811(7) Uani d . 1 1 . .
H H2O -0.0938 -0.5812 0.1814 0.122 Uiso calc R 1 1 . .
N N1 0.4113(3) 0.0896(3) 0.6449(2) 0.0568(6) Uani d . 1 1 . .
H H1N 0.4568 0.0862 0.7215 0.068 Uiso d R 1 1 . .
N N2 0.2647(3) -0.1449(3) 0.3863(2) 0.0568(6) Uani d . 1 1 . .
H H2N 0.2543 -0.2386 0.3935 0.068 Uiso d R 1 1 . .
C C1 0.4130(3) 0.2510(4) 0.4369(3) 0.0572(7) Uani d . 1 1 . .
C C2 0.3471(4) 0.2816(4) 0.3232(3) 0.0631(7) Uani d . 1 1 . .
H H2 0.3774 0.2503 0.2435 0.076 Uiso calc R 1 1 . .
C C3 0.2380(4) 0.3575(4) 0.3273(4) 0.0705(8) Uani d . 1 1 . .
H H3 0.1945 0.3762 0.2502 0.085 Uiso calc R 1 1 . .
C C4 0.1928(4) 0.4059(4) 0.4441(4) 0.0735(9) Uani d . 1 1 . .
H H4 0.1179 0.4561 0.4461 0.088 Uiso calc R 1 1 . .
C C5 0.2590(4) 0.3796(4) 0.5582(4) 0.0700(8) Uani d . 1 1 . .
H H5 0.2302 0.4149 0.6381 0.084 Uiso calc R 1 1 . .
C C6 0.3679(4) 0.3016(4) 0.5563(3) 0.0602(7) Uani d . 1 1 . .
C C7 0.4394(4) 0.2700(4) 0.6785(3) 0.0649(8) Uani d . 1 1 . .
H H7A 0.5575 0.3400 0.7142 0.078 Uiso calc R 1 1 . .
H H7B 0.3898 0.3029 0.7501 0.078 Uiso calc R 1 1 . .
C C8 0.2337(3) -0.0254(4) 0.6089(3) 0.0646(8) Uani d . 1 1 . .
H H8A 0.1770 0.0346 0.6580 0.077 Uiso calc R 1 1 . .
H H8B 0.2245 -0.1213 0.6358 0.077 Uiso calc R 1 1 . .
C C9 0.1554(3) -0.0863(4) 0.4564(3) 0.0632(8) Uani d . 1 1 . .
H H9A 0.0471 -0.1785 0.4286 0.076 Uiso calc R 1 1 . .
H H9B 0.1419 0.0050 0.4320 0.076 Uiso calc R 1 1 . .
C C10 0.2197(3) -0.1723(4) 0.2372(3) 0.0650(8) Uani d . 1 1 . .
H H10A 0.2601 -0.2527 0.1904 0.078 Uiso calc R 1 1 . .
H H10B 0.2779 -0.0659 0.2277 0.078 Uiso calc R 1 1 . .
C C11 0.0387(3) -0.2355(4) 0.1642(3) 0.0593(7) Uani d . 1 1 . .
C C12 -0.0188(4) -0.1310(4) 0.1179(3) 0.0673(8) Uani d . 1 1 . .
H H12 0.0539 -0.0202 0.1376 0.081 Uiso calc R 1 1 . .
C C13 -0.1816(4) -0.1876(5) 0.0434(3) 0.0698(8) Uani d . 1 1 . .
H H13 -0.2187 -0.1153 0.0138 0.084 Uiso calc R 1 1 . .
C C14 -0.2878(4) -0.3500(4) 0.0135(3) 0.0670(8) Uani d . 1 1 . .
H H14 -0.3973 -0.3893 -0.0388 0.080 Uiso calc R 1 1 . .
C C15 -0.2359(4) -0.4569(4) 0.0591(3) 0.0644(8) Uani d . 1 1 . .
H H15 -0.3095 -0.5679 0.0380 0.077 Uiso calc R 1 1 . .
C C16 -0.0727(4) -0.3981(4) 0.1370(3) 0.0602(7) Uani d . 1 1 . .
O O11 0.7320(11) 0.1846(10) 0.1338(9) 0.123(3) Uani d PDU 0.50 1 A 1
N N11 0.5877(7) 0.0882(8) 0.0550(6) 0.0742(14) Uani d PDU 0.50 1 . 1
O O12 0.5389(14) 0.1116(12) -0.0485(10) 0.104(3) Uani d PDU 0.50 1 . 1
O O13 0.5023(13) -0.0330(11) 0.0776(11) 0.097(3) Uani d PDU 0.50 1 . 1
O O21 0.7119(11) 0.2509(10) 0.2025(9) 0.111(3) Uani d PU 0.50 1 B 2
H H21O 0.6490 0.1443 0.2054 0.167 Uiso d PR 0.50 1 B 2
H H22O 0.6628 0.2429 0.1127 0.167 Uiso d PR 0.50 1 B 2

loop_
_atom_site_aniso_label
_atom_site_aniso_U_11
_atom_site_aniso_U_22
_atom_site_aniso_U_33
_atom_site_aniso_U_12
_atom_site_aniso_U_13
_atom_site_aniso_U_23
Co1 0.0430(3) 0.0580(4) 0.0498(3) 0.0179(2) 0.0079(2) 0.0177(2)
O1 0.0520(11) 0.0630(12) 0.0589(11) 0.0241(9) 0.0139(8) 0.0252(9)
O2 0.0661(14) 0.0758(16) 0.0986(18) 0.0311(12) 0.0078(13) 0.0361(14)
N1 0.0479(12) 0.0637(15) 0.0515(13) 0.0188(11) 0.0079(10) 0.0201(11)
N2 0.0479(12) 0.0655(15) 0.0518(13) 0.0213(11) 0.0100(10) 0.0201(11)
C1 0.0450(14) 0.0562(16) 0.0628(17) 0.0167(12) 0.0093(12) 0.0204(13)
C2 0.0539(16) 0.0654(19) 0.0664(18) 0.0210(14) 0.0105(13) 0.0281(15)
C3 0.0584(18) 0.073(2) 0.080(2) 0.0257(16) 0.0103(15) 0.0351(17)
C4 0.0567(18) 0.072(2) 0.095(3) 0.0299(16) 0.0163(17) 0.0352(18)
C5 0.0600(18) 0.0657(19) 0.078(2) 0.0246(15) 0.0203(15) 0.0201(16)
C6 0.0527(15) 0.0572(17) 0.0623(17) 0.0197(13) 0.0107(13) 0.0179(13)
C7 0.0602(17) 0.069(2) 0.0585(17) 0.0270(15) 0.0133(13) 0.0152(14)
C8 0.0470(15) 0.081(2) 0.0590(17) 0.0194(14) 0.0154(12) 0.0248(15)
C9 0.0418(14) 0.076(2) 0.0610(17) 0.0170(13) 0.0119(12) 0.0208(15)
C10 0.0478(15) 0.080(2) 0.0512(16) 0.0180(14) 0.0062(12) 0.0179(14)
C11 0.0480(15) 0.0691(19) 0.0486(15) 0.0186(14) 0.0071(11) 0.0158(13)
C12 0.0589(17) 0.070(2) 0.0611(18) 0.0168(15) 0.0104(14) 0.0232(15)
C13 0.0622(18) 0.080(2) 0.0670(19) 0.0297(17) 0.0109(15) 0.0320(17)
C14 0.0483(15) 0.087(2) 0.0565(17) 0.0240(16) 0.0074(13) 0.0230(16)
C15 0.0514(16) 0.0666(19) 0.0599(17) 0.0169(14) 0.0086(13) 0.0155(14)
C16 0.0531(16) 0.0650(18) 0.0565(16) 0.0243(14) 0.0101(12) 0.0178(14)
O11 0.129(6) 0.083(5) 0.122(7) 0.026(4) -0.011(5) 0.041(5)
N11 0.070(3) 0.073(4) 0.079(4) 0.027(3) 0.021(3) 0.032(3)
O12 0.113(7) 0.107(7) 0.078(5) 0.028(6) 0.011(4) 0.044(5)
O13 0.094(5) 0.089(6) 0.090(5) 0.012(4) 0.018(4) 0.042(5)
O21 0.100(5) 0.081(5) 0.134(7) 0.017(4) 0.016(5) 0.050(5)

loop_
_atom_type_symbol
_atom_type_description
_atom_type_scat_dispersion_real
_atom_type_scat_dispersion_imag
_atom_type_scat_source
C C 0.0033 0.0016 'International Tables Vol C Tables 4.2.6.8 and 6.1.1.4'
H H 0.0000 0.0000 'International Tables Vol C Tables 4.2.6.8 and 6.1.1.4'
Co Co 0.3494 0.9721 'International Tables Vol C Tables 4.2.6.8 and 6.1.1.4'
N N 0.0061 0.0033 'International Tables Vol C Tables 4.2.6.8 and 6.1.1.4'
O O 0.0106 0.0060 'International Tables Vol C Tables 4.2.6.8 and 6.1.1.4'

loop_
_geom_angle_atom_site_label_1
_geom_angle_atom_site_label_2
_geom_angle_atom_site_label_3
_geom_angle_site_symmetry_1
_geom_angle_site_symmetry_3
_geom_angle
_geom_angle_publ_flag
O1 Co1 O1 2_656 . 180 yes
O1 Co1 N1 2_656 2_656 94.28(10) ?
O1 Co1 N1 . 2_656 85.72(10) yes
O1 Co1 N1 2_656 . 85.72(9) ?
O1 Co1 N1 . . 94.28(10) yes
N1 Co1 N1 2_656 . 180 yes
O1 Co1 N2 2_656 2_656 93.87(9) ?
O1 Co1 N2 . 2_656 86.13(9) ?
N1 Co1 N2 2_656 2_656 86.32(10) ?
N1 Co1 N2 . 2_656 93.68(9) ?
O1 Co1 N2 2_656 . 86.13(9) yes
O1 Co1 N2 . . 93.87(9) yes
N1 Co1 N2 2_656 . 93.68(9) yes
N1 Co1 N2 . . 86.32(10) yes
N2 Co1 N2 2_656 . 180 yes
C1 O1 Co1 . . 122.22(18) ?
C7 N1 C8 . . 113.1(2) ?
C7 N1 Co1 . . 114.85(19) ?
C8 N1 Co1 . . 108.49(18) ?
C9 N2 C10 . . 112.6(2) ?
C9 N2 Co1 . . 109.04(17) ?
C10 N2 Co1 . . 117.92(18) ?
O1 C1 C2 . . 119.8(3) ?
O1 C1 C6 . . 121.5(3) ?
C2 C1 C6 . . 118.6(3) ?
C3 C2 C1 . . 120.8(3) ?
C4 C3 C2 . . 120.5(3) ?
C3 C4 C5 . . 119.5(3) ?
C4 C5 C6 . . 121.2(3) ?
C5 C6 C1 . . 119.4(3) ?
C5 C6 C7 . . 122.0(3) ?
C1 C6 C7 . . 118.7(3) ?
N1 C7 C6 . . 112.3(2) ?
N1 C8 C9 . . 109.2(2) ?
N2 C9 C8 . . 108.0(2) ?
N2 C10 C11 . . 116.5(2) ?
C12 C11 C16 . . 118.2(3) ?
C12 C11 C10 . . 119.6(3) ?
C16 C11 C10 . . 122.1(3) ?
C13 C12 C11 . . 121.3(3) ?
C14 C13 C12 . . 119.4(3) ?
C13 C14 C15 . . 121.0(3) ?
C14 C15 C16 . . 119.4(3) ?
O2 C16 C11 . . 117.3(3) ?
O2 C16 C15 . . 122.2(3) ?
C11 C16 C15 . . 120.6(3) ?
O12 N11 O13 . . 120.6(8) ?
O12 N11 O11 . . 118.7(8) ?
O13 N11 O11 . . 120.6(8) ?
C16 O2 H2O . . 109.5 ?
C7 N1 H1N . . 104.3 ?
C8 N1 H1N . . 104.2 ?
Co1 N1 H1N . . 111.3 ?
C9 N2 H2N . . 107.1 ?
C10 N2 H2N . . 108.3 ?
Co1 N2 H2N . . 100.6 ?
C3 C2 H2 . . 119.6 ?
C1 C2 H2 . . 119.6 ?
C4 C3 H3 . . 119.8 ?
C2 C3 H3 . . 119.8 ?
C3 C4 H4 . . 120.3 ?
C5 C4 H4 . . 120.3 ?
C4 C5 H5 . . 119.4 ?
C6 C5 H5 . . 119.4 ?
N1 C7 H7A . . 109.1 ?
C6 C7 H7A . . 109.1 ?
N1 C7 H7B . . 109.1 ?
C6 C7 H7B . . 109.1 ?
H7A C7 H7B . . 107.9 ?
N1 C8 H8A . . 109.8 ?
C9 C8 H8A . . 109.8 ?
N1 C8 H8B . . 109.8 ?
C9 C8 H8B . . 109.8 ?
H8A C8 H8B . . 108.3 ?
N2 C9 H9A . . 110.1 ?
C8 C9 H9A . . 110.1 ?
N2 C9 H9B . . 110.1 ?
C8 C9 H9B . . 110.1 ?
H9A C9 H9B . . 108.4 ?
N2 C10 H10A . . 108.2 ?
C11 C10 H10A . . 108.2 ?
N2 C10 H10B . . 108.2 ?
C11 C10 H10B . . 108.2 ?
H10A C10 H10B . . 107.3 ?
C13 C12 H12 . . 119.3 ?
C11 C12 H12 . . 119.3 ?
C14 C13 H13 . . 120.3 ?
C12 C13 H13 . . 120.3 ?
C13 C14 H14 . . 119.5 ?
C15 C14 H14 . . 119.5 ?
C14 C15 H15 . . 120.3 ?
C16 C15 H15 . . 120.3 ?
H21O O21 H22O . . 104.1 ?

loop_
_geom_bond_atom_site_label_1
_geom_bond_atom_site_label_2
_geom_bond_site_symmetry_2
_geom_bond_distance
_geom_bond_publ_flag
Co1 O1 2_656 1.896(2) n
Co1 O1 . 1.896(2) y
Co1 N1 2_656 1.950(2) n
Co1 N1 . 1.950(2) y
Co1 N2 2_656 1.997(2) n
Co1 N2 . 1.997(2) y
O1 C1 . 1.337(3) ?
O2 C16 . 1.358(4) ?
N1 C7 . 1.484(4) ?
N1 C8 . 1.488(4) ?
N2 C9 . 1.475(4) ?
N2 C10 . 1.490(4) ?
C1 C2 . 1.393(4) ?
C1 C6 . 1.397(4) ?
C2 C3 . 1.373(4) ?
C3 C4 . 1.370(5) ?
C4 C5 . 1.375(5) ?
C5 C6 . 1.385(4) ?
C6 C7 . 1.493(4) ?
C8 C9 . 1.502(4) ?
C10 C11 . 1.502(4) ?
C11 C12 . 1.381(4) ?
C11 C16 . 1.381(4) ?
C12 C13 . 1.375(4) ?
C13 C14 . 1.359(5) ?
C14 C15 . 1.371(5) ?
C15 C16 . 1.386(4) ?
O11 N11 . 1.259(9) ?
N11 O12 . 1.214(11) ?
N11 O13 . 1.222(9) ?
N11 O13 2_655 1.348(12) ?
N11 N11 2_655 1.728(12) ?
N11 O12 2_655 1.753(10) ?
O12 O13 2_655 0.627(11) ?
O12 N11 2_655 1.753(10) ?
O13 O12 2_655 0.627(11) ?
O13 N11 2_655 1.348(12) ?
O2 H2O . 0.8200 ?
N1 H1N . 0.8595 ?
N2 H2N . 0.8468 ?
C2 H2 . 0.9300 ?
C3 H3 . 0.9300 ?
C4 H4 . 0.9300 ?
C5 H5 . 0.9300 ?
C7 H7A . 0.9700 ?
C7 H7B . 0.9700 ?
C8 H8A . 0.9700 ?
C8 H8B . 0.9700 ?
C9 H9A . 0.9700 ?
C9 H9B . 0.9700 ?
C10 H10A . 0.9700 ?
C10 H10B . 0.9700 ?
C12 H12 . 0.9300 ?
C13 H13 . 0.9300 ?
C14 H14 . 0.9300 ?
C15 H15 . 0.9300 ?
O21 H21O . 0.9503 ?
O21 H22O . 0.9504 ?

loop_
_geom_hbond_atom_site_label_D
_geom_hbond_atom_site_label_H
_geom_hbond_atom_site_label_A
_geom_hbond_site_symmetry_A
_geom_hbond_distance_DH
_geom_hbond_distance_HA
_geom_hbond_distance_DA
_geom_hbond_angle_DHA
_geom_hbond_publ_flag
O21 H21O O12 2_655 0.95 2.27 3.025(12) 135.8 yes
O21 H22O O13 2_655 0.95 2.18 2.922(13) 134.2 yes
O2 H2O O21 1_445 0.82 1.99 2.787(9) 165.4 yes
O2 H2O O11 1_445 0.82 2.01 2.823(9) 168.7 yes
N1 H1N O12 1_556 0.86 2.35 3.185(10) 165.3 yes
N1 H1N O13 2_656 0.86 2.31 3.145(11) 162.9 yes

loop_
_geom_torsion_atom_site_label_1
_geom_torsion_atom_site_label_2
_geom_torsion_atom_site_label_3
_geom_torsion_atom_site_label_4
_geom_torsion_site_symmetry_1
_geom_torsion_site_symmetry_4
_geom_torsion
N1 Co1 O1 C1 2_656 . 149.8(2)
N1 Co1 O1 C1 . . -30.2(2)
N2 Co1 O1 C1 2_656 . -123.6(2)
N2 Co1 O1 C1 . . 56.4(2)
O1 Co1 N1 C7 2_656 . 161.25(19)
O1 Co1 N1 C7 . . -18.75(19)
N2 Co1 N1 C7 2_656 . 67.64(19)
N2 Co1 N1 C7 . . -112.36(19)
O1 Co1 N1 C8 2_656 . -71.16(19)
O1 Co1 N1 C8 . . 108.84(19)
N2 Co1 N1 C8 2_656 . -164.77(19)
N2 Co1 N1 C8 . . 15.23(19)
O1 Co1 N2 C9 2_656 . 96.9(2)
O1 Co1 N2 C9 . . -83.1(2)
N1 Co1 N2 C9 2_656 . -169.1(2)
N1 Co1 N2 C9 . . 10.9(2)
O1 Co1 N2 C10 2_656 . -133.0(2)
O1 Co1 N2 C10 . . 47.0(2)
N1 Co1 N2 C10 2_656 . -39.0(2)
N1 Co1 N2 C10 . . 141.0(2)
Co1 O1 C1 C2 . . -136.5(2)
Co1 O1 C1 C6 . . 43.1(3)
O1 C1 C2 C3 . . 178.6(3)
C6 C1 C2 C3 . . -1.0(5)
C1 C2 C3 C4 . . 0.5(5)
C2 C3 C4 C5 . . 0.7(5)
C3 C4 C5 C6 . . -1.5(5)
C4 C5 C6 C1 . . 0.9(5)
C4 C5 C6 C7 . . -179.2(3)
O1 C1 C6 C5 . . -179.3(3)
C2 C1 C6 C5 . . 0.3(4)
O1 C1 C6 C7 . . 0.8(4)
C2 C1 C6 C7 . . -179.6(3)
C8 N1 C7 C6 . . -67.3(3)
Co1 N1 C7 C6 . . 57.9(3)
C5 C6 C7 N1 . . 126.1(3)
C1 C6 C7 N1 . . -54.0(4)
C7 N1 C8 C9 . . 90.2(3)
Co1 N1 C8 C9 . . -38.5(3)
C10 N2 C9 C8 . . -167.3(3)
Co1 N2 C9 C8 . . -34.4(3)
N1 C8 C9 N2 . . 48.1(3)
C9 N2 C10 C11 . . -33.9(4)
Co1 N2 C10 C11 . . -162.3(2)
N2 C10 C11 C12 . . 112.2(3)
N2 C10 C11 C16 . . -70.1(4)
C16 C11 C12 C13 . . -1.8(5)
C10 C11 C12 C13 . . 176.0(3)
C11 C12 C13 C14 . . -0.7(5)
C12 C13 C14 C15 . . 1.5(5)
C13 C14 C15 C16 . . 0.0(5)
C12 C11 C16 O2 . . -176.4(3)
C10 C11 C16 O2 . . 5.8(4)
C12 C11 C16 C15 . . 3.4(4)
C10 C11 C16 C15 . . -174.4(3)
C14 C15 C16 O2 . . 177.2(3)
C14 C15 C16 C11 . . -2.5(5)
O13 N11 O12 O13 . 2_655 -29(3)
O11 N11 O12 O13 . 2_655 147(2)
N11 N11 O12 O13 2_655 2_655 -18(2)
O12 N11 O12 O13 2_655 2_655 -18(2)
O13 N11 O12 N11 . 2_655 -10.6(13)
O11 N11 O12 N11 . 2_655 164.8(9)
O13 N11 O12 N11 2_655 2_655 18(2)
O12 N11 O12 N11 2_655 2_655 0.0
O12 N11 O13 O12 . 2_655 49(5)
O11 N11 O13 O12 . 2_655 -127(4)
O13 N11 O13 O12 2_655 2_655 36(4)
N11 N11 O13 O12 2_655 2_655 36(4)
O12 N11 O13 N11 . 2_655 12.9(16)
O11 N11 O13 N11 . 2_655 -162.4(9)
O13 N11 O13 N11 2_655 2_655 0.0
O12 N11 O13 N11 2_655 2_655 -36(4)
